data_9017381
loop_
_publ_author_name
'Christensen, A. N.'
'Lehmann, M. S.'
'Convert, P.'

_publ_section_title
;
 Deuteration of crystalline hydroxides.
 Hydrogen bonds of gamma-AlOO(H,D) and gamma-FeOO(H,D)
;
_journal_name_full 'Acta Chemica Scandinavica A'
_journal_page_first 303
_journal_page_last 308
_journal_volume 36
_journal_year 1982
_chemical_compound_source Synthetic
_chemical_formula_sum 'Fe H2 O2'
_chemical_name_mineral Lepidocrocite
_space_group_IT_number 63
_space_group_name_Hall '-C 2c 2'
_space_group_name_H-M_alt 'C m c m'
_symmetry_space_group_name_H-M 'C m c m'
_cell_angle_alpha 90
_cell_angle_beta 90
_cell_angle_gamma 90
_cell_length_a 3.070
_cell_length_b 12.53
_cell_length_c 3.876
_cell_formula_units_Z 4
_cell_volume 149.098
_database_code_amcsd 0020687
_exptl_crystal_density_diffrn 4.003
_cod_data_source_file inputs/fixed/downloads/14/14134.cif
_cod_data_source_block 14134
_cod_original_formula_sum 'Fe O2 H2'
_cod_database_code 9017381

loop_
_space_group_symop_operation_xyz
x,y,z
1/2+x,1/2+y,z
x,-y,1/2+z
1/2+x,1/2-y,1/2+z
-x,y,1/2-z
1/2-x,1/2+y,1/2-z
-x,y,z
1/2-x,1/2+y,z
x,-y,-z
1/2+x,1/2-y,-z
x,y,1/2-z
1/2+x,1/2+y,1/2-z
-x,-y,1/2+z
1/2-x,1/2-y,1/2+z
-x,-y,-z
1/2-x,1/2-y,-z

loop_
_atom_site_label
_atom_site_fract_x
_atom_site_fract_y
_atom_site_fract_z
_atom_site_U_iso_or_equiv
Fe 0.00000 -0.31370 0.25000 0.00849
O1 0.00000 0.28420 0.25000 0.00849
O2 0.00000 0.07240 0.25000 0.00849
H 0.50000 0.51430 0.36630 0.00849

loop_
_cod_related_entry_id
_cod_related_entry_database
_cod_related_entry_code
1 AMCSD 0020687
